data_4074652
loop_
_publ_author_name
'Singh, Anupam'
'Sharp, Paul R.'

_publ_section_title
;
 Platinum(II) and Palladium(II) Dibenzo[a,e]cyclooctatetraene (DBCOT) Oxo
 and Halide Complexes:&#x00A0; Comparison to 1,5-COD Analogues
;
_journal_issue 3
_journal_name_full Organometallics
_journal_page_first 678
_journal_paper_doi 10.1021/om050713w
_journal_volume 25
_journal_year 2006
_chemical_formula_moiety 'C16 H12 Cl2 Pt, C H2 Cl2, C H2 Cl2'
_chemical_formula_sum 'C18 H16 Cl6 Pt'
_chemical_formula_weight 640.10
_chemical_name_systematic
; 
 ? 
;
_space_group_IT_number 2
_symmetry_cell_setting triclinic
_symmetry_space_group_name_Hall '-P 1'
_symmetry_space_group_name_H-M 'P -1'
_atom_sites_solution_hydrogens geom
_atom_sites_solution_primary direct
_atom_sites_solution_secondary difmap
_audit_creation_method SHELXL-97
_cell_angle_alpha 64.326(3)
_cell_angle_beta 88.254(3)
_cell_angle_gamma 78.493(3)
_cell_formula_units_Z 2
_cell_length_a 8.7025(15)
_cell_length_b 11.418(2)
_cell_length_c 11.949(2)
_cell_measurement_reflns_used 6120
_cell_measurement_temperature 173(2)
_cell_measurement_theta_max 27.12
_cell_measurement_theta_min 2.94
_cell_volume 1046.5(3)
_computing_cell_refinement 'SMART (Bruker, 1998)'
_computing_data_collection 'SMART (Bruker, 1998)'
_computing_data_reduction 'SAINT (Bruker, 1998)'
_computing_molecular_graphics
;
 L. J. Barbour, X-Seed - Graphical Interface to
 SHELX-97 and POV-Ray, 1999
;
_computing_publication_material WinGX
_computing_structure_refinement
;
 SHELXL-97 (Sheldrick, 1997), L. J. Barbour, X-Seed - Graphical Interface to
 SHELX-97 and POV-Ray, 1999
;
_computing_structure_solution 'SHELXS-97 (Sheldrick, 1990)'
_diffrn_ambient_temperature 173(2)
_diffrn_measured_fraction_theta_full 0.968
_diffrn_measured_fraction_theta_max 0.968
_diffrn_measurement_device_type 'Bruker P4'
_diffrn_measurement_method 'phi and omega scans'
_diffrn_radiation_monochromator graphite
_diffrn_radiation_source 'sealed tube'
_diffrn_radiation_type MoK\a
_diffrn_radiation_wavelength 0.71073
_diffrn_reflns_av_R_equivalents 0.0265
_diffrn_reflns_av_sigmaI/netI 0.0412
_diffrn_reflns_limit_h_max 10
_diffrn_reflns_limit_h_min -11
_diffrn_reflns_limit_k_max 14
_diffrn_reflns_limit_k_min -14
_diffrn_reflns_limit_l_max 15
_diffrn_reflns_limit_l_min -13
_diffrn_reflns_number 7307
_diffrn_reflns_theta_full 27.13
_diffrn_reflns_theta_max 27.13
_diffrn_reflns_theta_min 1.89
_diffrn_standards_decay_% 0
_exptl_absorpt_coefficient_mu 7.470
_exptl_absorpt_correction_T_max 0.5221
_exptl_absorpt_correction_T_min 0.1179
_exptl_absorpt_correction_type multi-scan
_exptl_absorpt_process_details
;
 Data were corrected for decay and absorption using the program SADABS 
 based on the method of R.H. Blessing (Acta Cryst. A51, 33-38, 1995).   
;
_exptl_crystal_colour pale-yellow
_exptl_crystal_density_diffrn 2.032
_exptl_crystal_density_method 'not measured'
_exptl_crystal_description prism
_exptl_crystal_F_000 608
_exptl_crystal_size_max 0.50
_exptl_crystal_size_mid 0.25
_exptl_crystal_size_min 0.10
_refine_diff_density_max 3.658
_refine_diff_density_min -3.079
_refine_diff_density_rms 0.206
_refine_ls_extinction_method none
_refine_ls_goodness_of_fit_ref 1.048
_refine_ls_hydrogen_treatment riding
_refine_ls_matrix_type full
_refine_ls_number_parameters 246
_refine_ls_number_reflns 4489
_refine_ls_number_restraints 0
_refine_ls_restrained_S_all 1.048
_refine_ls_R_factor_all 0.0404
_refine_ls_R_factor_gt 0.0376
_refine_ls_shift/su_max 0.001
_refine_ls_shift/su_mean 0.000
_refine_ls_structure_factor_coef Fsqd
_refine_ls_weighting_details 'calc w=1/[\s^2^(Fo^2^)+(0.0568P)^2^+4.9043P] where P=(Fo^2^+2Fc^2^)/3'
_refine_ls_weighting_scheme calc
_refine_ls_wR_factor_gt 0.0984
_refine_ls_wR_factor_ref 0.1002
_reflns_number_gt 4186
_reflns_number_total 4489
_reflns_threshold_expression >2sigma(I)
_cod_data_source_file om050713wsi20050817_125723.cif
_cod_data_source_block (DBCOT)PtCl2_(2)
_cod_depositor_comments
;
The following automatic conversions were performed:

'_symmetry_cell_setting' value 'Triclinic' changed to 'triclinic'
according to /home/saulius/struct/CIF-dictionaries/cif_core.dic
dictionary named 'cif_core.dic' version 2.4.1 from 2010-06-29.

Automatic conversion script
Id: cif_fix_values 1715 2011-07-08 13:25:40Z adriana 
;
_cod_original_cell_volume 1046.4(3)
_cod_original_sg_symbol_H-M 'P-1   '
_cod_database_code 4074652

loop_
_symmetry_equiv_pos_as_xyz
'x, y, z'
'-x, -y, -z'

loop_
_atom_site_label
_atom_site_type_symbol
_atom_site_fract_x
_atom_site_fract_y
_atom_site_fract_z
_atom_site_U_iso_or_equiv
_atom_site_adp_type
_atom_site_occupancy
_atom_site_symmetry_multiplicity
_atom_site_calc_flag
_atom_site_refinement_flags
_atom_site_disorder_assembly
_atom_site_disorder_group
Pt1 Pt 0.74476(3) 0.22291(2) 0.04403(2) 0.02222(9) Uani 1 1 d . . .
Cl1 Cl 0.6579(2) 0.42819(15) -0.11916(15) 0.0329(3) Uani 1 1 d . . .
Cl2 Cl 0.98940(19) 0.21395(16) -0.03642(15) 0.0314(3) Uani 1 1 d . . .
Cl3 Cl 0.7856(3) 0.4917(3) 0.1696(3) 0.0714(7) Uani 1 1 d . . .
Cl4 Cl 1.0836(4) 0.3024(3) 0.2463(4) 0.0885(10) Uani 1 1 d . . .
Cl5 Cl 0.9511(4) 0.2782(3) 0.5989(3) 0.0743(7) Uani 1 1 d . . .
Cl6 Cl 0.7131(5) 0.5216(4) 0.5162(4) 0.1024(12) Uani 1 1 d . . .
C1 C 0.5503(7) 0.2580(6) 0.1527(6) 0.0263(12) Uani 1 1 d . . .
H1 H 0.5446 0.3512 0.1130 0.032 Uiso 1 1 calc R . .
C2 C 0.5059(7) 0.1984(6) 0.0827(6) 0.0270(12) Uani 1 1 d . . .
H2 H 0.4751 0.2532 -0.0027 0.032 Uiso 1 1 calc R . .
C3 C 0.5034(7) 0.0549(6) 0.1323(5) 0.0247(12) Uani 1 1 d . . .
C4 C 0.3638(8) 0.0094(8) 0.1412(6) 0.0326(14) Uani 1 1 d . . .
H4 H 0.2665 0.0717 0.1172 0.039 Uiso 1 1 calc R . .
C5 C 0.3641(9) -0.1206(8) 0.1831(6) 0.0365(16) Uani 1 1 d . . .
H5 H 0.2674 -0.1489 0.1887 0.044 Uiso 1 1 calc R . .
C6 C 0.5052(10) -0.2141(7) 0.2183(6) 0.0386(17) Uani 1 1 d . . .
H6 H 0.5045 -0.3057 0.2474 0.046 Uiso 1 1 calc R . .
C7 C 0.6478(8) -0.1731(7) 0.2107(6) 0.0296(13) Uani 1 1 d . . .
H7 H 0.7442 -0.2364 0.2349 0.036 Uiso 1 1 calc R . .
C8 C 0.6466(7) -0.0380(6) 0.1673(5) 0.0231(11) Uani 1 1 d . . .
C9 C 0.7961(7) 0.0099(6) 0.1531(6) 0.0243(12) Uani 1 1 d . . .
H9 H 0.8637 0.0009 0.0921 0.029 Uiso 1 1 calc R . .
C10 C 0.8415(7) 0.0673(6) 0.2249(5) 0.0238(12) Uani 1 1 d . . .
H10 H 0.9397 0.0941 0.2113 0.029 Uiso 1 1 calc R . .
C11 C 0.7447(8) 0.0895(6) 0.3224(6) 0.0249(12) Uani 1 1 d . . .
C12 C 0.7971(9) 0.0181(7) 0.4478(6) 0.0337(14) Uani 1 1 d . . .
H12 H 0.8927 -0.0462 0.4721 0.040 Uiso 1 1 calc R . .
C13 C 0.7067(10) 0.0428(8) 0.5373(7) 0.0416(17) Uani 1 1 d . . .
H13 H 0.7396 -0.0069 0.6230 0.050 Uiso 1 1 calc R . .
C14 C 0.5698(10) 0.1391(8) 0.5013(7) 0.0426(18) Uani 1 1 d . . .
H14 H 0.5102 0.1564 0.5624 0.051 Uiso 1 1 calc R . .
C15 C 0.5189(9) 0.2104(7) 0.3769(7) 0.0347(15) Uani 1 1 d . . .
H15 H 0.4252 0.2770 0.3526 0.042 Uiso 1 1 calc R . .
C16 C 0.6062(7) 0.1841(6) 0.2866(6) 0.0254(12) Uani 1 1 d . . .
C17 C 0.9616(16) 0.4591(19) 0.1180(13) 0.063(5) Uani 0.67(2) 1 d P A 1
H17B H 1.0145 0.5346 0.0963 0.076 Uiso 0.50 1 calc PR A 1
H17A H 0.9499 0.4455 0.0426 0.076 Uiso 0.50 1 calc PR A 1
C18 C 0.875(2) 0.4174(18) 0.6219(17) 0.056(6) Uani 0.51(3) 1 d P B 1
H18A H 0.9579 0.4682 0.6124 0.067 Uiso 0.50 1 calc PR B 1
H18B H 0.8409 0.3891 0.7080 0.067 Uiso 0.50 1 calc PR B 1
C17' C 0.975(2) 0.4421(18) 0.2479(16) 0.025(5) Uani 0.33(2) 1 d P A 2
H17C H 1.0324 0.5151 0.2082 0.030 Uiso 0.50 1 calc PR A 2
H17D H 0.9620 0.4272 0.3354 0.030 Uiso 0.50 1 calc PR A 2
C18' C 0.761(4) 0.370(3) 0.529(3) 0.110(14) Uani 0.49(3) 1 d P B 2
H18C H 0.7532 0.3743 0.4451 0.132 Uiso 0.50 1 calc PR B 2
H18D H 0.6825 0.3203 0.5787 0.132 Uiso 0.50 1 calc PR B 2

loop_
_atom_site_aniso_label
_atom_site_aniso_U_11
_atom_site_aniso_U_22
_atom_site_aniso_U_33
_atom_site_aniso_U_23
_atom_site_aniso_U_13
_atom_site_aniso_U_12
Pt1 0.02489(14) 0.02218(13) 0.01989(13) -0.01091(10) 0.00385(8) -0.00179(8)
Cl1 0.0388(9) 0.0245(7) 0.0288(8) -0.0079(6) 0.0041(6) -0.0017(6)
Cl2 0.0277(7) 0.0326(8) 0.0326(8) -0.0146(6) 0.0092(6) -0.0040(6)
Cl3 0.0528(14) 0.0606(14) 0.091(2) -0.0242(13) -0.0049(13) -0.0084(11)
Cl4 0.0652(17) 0.0489(14) 0.134(3) -0.0254(16) -0.0198(18) -0.0048(12)
Cl5 0.0760(18) 0.0659(16) 0.0646(16) -0.0190(13) 0.0075(13) -0.0020(13)
Cl6 0.089(2) 0.102(3) 0.086(2) -0.032(2) -0.0197(19) 0.027(2)
C1 0.029(3) 0.026(3) 0.020(3) -0.009(2) 0.009(2) 0.000(2)
C2 0.026(3) 0.030(3) 0.020(3) -0.009(2) 0.006(2) 0.001(2)
C3 0.026(3) 0.033(3) 0.015(3) -0.013(2) 0.002(2) -0.003(2)
C4 0.029(3) 0.056(4) 0.023(3) -0.025(3) 0.004(2) -0.015(3)
C5 0.041(4) 0.062(5) 0.019(3) -0.023(3) 0.005(3) -0.026(3)
C6 0.062(5) 0.040(4) 0.023(3) -0.016(3) 0.010(3) -0.024(3)
C7 0.036(4) 0.032(3) 0.025(3) -0.017(3) 0.003(3) -0.006(3)
C8 0.026(3) 0.032(3) 0.015(3) -0.015(2) 0.003(2) -0.006(2)
C9 0.024(3) 0.027(3) 0.022(3) -0.012(2) 0.004(2) -0.003(2)
C10 0.026(3) 0.024(3) 0.016(3) -0.006(2) 0.000(2) -0.002(2)
C11 0.033(3) 0.028(3) 0.020(3) -0.016(2) 0.004(2) -0.009(2)
C12 0.038(4) 0.041(4) 0.025(3) -0.016(3) -0.005(3) -0.007(3)
C13 0.049(5) 0.056(5) 0.023(3) -0.018(3) -0.001(3) -0.014(4)
C14 0.056(5) 0.058(5) 0.029(4) -0.033(4) 0.012(3) -0.016(4)
C15 0.036(4) 0.040(4) 0.036(4) -0.025(3) 0.007(3) -0.006(3)
C16 0.027(3) 0.031(3) 0.023(3) -0.016(3) 0.004(2) -0.006(2)
C17 0.052(8) 0.133(14) 0.054(8) -0.075(10) 0.036(6) -0.051(9)
C18 0.068(13) 0.047(10) 0.039(10) -0.007(8) 0.000(8) -0.010(9)
C17' 0.035(11) 0.031(10) 0.015(9) -0.014(7) -0.007(7) -0.009(8)
C18' 0.09(2) 0.083(19) 0.11(2) 0.014(16) -0.036(17) -0.040(16)

loop_
_atom_type_symbol
_atom_type_description
_atom_type_scat_dispersion_real
_atom_type_scat_dispersion_imag
_atom_type_scat_source
C C 0.0033 0.0016 'International Tables Vol C Tables 4.2.6.8 and 6.1.1.4'
H H 0.0000 0.0000 'International Tables Vol C Tables 4.2.6.8 and 6.1.1.4'
Cl Cl 0.1484 0.1585 'International Tables Vol C Tables 4.2.6.8 and 6.1.1.4'
Pt Pt -1.7033 8.3905 'International Tables Vol C Tables 4.2.6.8 and 6.1.1.4'

loop_
_geom_angle_atom_site_label_1
_geom_angle_atom_site_label_2
_geom_angle_atom_site_label_3
_geom_angle
C9 Pt1 C2 82.4(2)
C9 Pt1 C10 37.4(2)
C2 Pt1 C10 93.7(2)
C9 Pt1 C1 94.5(2)
C2 Pt1 C1 37.3(2)
C10 Pt1 C1 82.3(2)
C9 Pt1 Cl1 160.41(17)
C2 Pt1 Cl1 91.11(17)
C10 Pt1 Cl1 162.14(17)
C1 Pt1 Cl1 91.30(17)
C9 Pt1 Cl2 90.78(16)
C2 Pt1 Cl2 161.24(17)
C10 Pt1 Cl2 91.31(17)
C1 Pt1 Cl2 161.44(19)
Cl1 Pt1 Cl2 89.55(6)
C17 Cl3 C17' 50.8(7)
C17' Cl4 C17 48.2(6)
C18 Cl5 C18' 62.2(14)
C18' Cl6 C18 64.3(12)
C2 C1 C16 123.7(6)
C2 C1 Pt1 70.6(3)
C16 C1 Pt1 107.5(4)
C1 C2 C3 124.5(6)
C1 C2 Pt1 72.1(4)
C3 C2 Pt1 108.5(4)
C4 C3 C8 118.8(6)
C4 C3 C2 122.3(6)
C8 C3 C2 118.9(6)
C5 C4 C3 121.5(7)
C4 C5 C6 120.5(7)
C5 C6 C7 120.1(7)
C8 C7 C6 119.2(6)
C7 C8 C3 120.0(6)
C7 C8 C9 120.8(6)
C3 C8 C9 119.2(5)
C10 C9 C8 123.1(5)
C10 C9 Pt1 71.8(3)
C8 C9 Pt1 108.4(4)
C9 C10 C11 123.8(6)
C9 C10 Pt1 70.8(3)
C11 C10 Pt1 108.2(4)
C16 C11 C12 120.6(6)
C16 C11 C10 119.4(5)
C12 C11 C10 120.0(6)
C11 C12 C13 119.1(7)
C14 C13 C12 120.2(7)
C15 C14 C13 120.5(7)
C14 C15 C16 119.8(7)
C11 C16 C15 119.7(6)
C11 C16 C1 120.1(5)
C15 C16 C1 120.2(6)
Cl3 C17 Cl4 108.4(8)
Cl5 C18 Cl6 112.3(11)
Cl4 C17' Cl3 113.4(9)
Cl6 C18' Cl5 116.7(17)

loop_
_geom_bond_atom_site_label_1
_geom_bond_atom_site_label_2
_geom_bond_distance
Pt1 C9 2.161(6)
Pt1 C2 2.162(6)
Pt1 C10 2.173(6)
Pt1 C1 2.181(6)
Pt1 Cl1 2.2999(16)
Pt1 Cl2 2.3110(16)
Cl3 C17 1.666(13)
Cl3 C17' 1.781(18)
Cl4 C17' 1.692(19)
Cl4 C17 1.909(19)
Cl5 C18 1.73(2)
Cl5 C18' 1.78(3)
Cl6 C18' 1.63(3)
Cl6 C18 1.769(19)
C1 C2 1.388(9)
C1 C16 1.491(9)
C2 C3 1.486(9)
C3 C4 1.398(9)
C3 C8 1.405(8)
C4 C5 1.345(11)
C5 C6 1.394(12)
C6 C7 1.398(10)
C7 C8 1.395(9)
C8 C9 1.487(8)
C9 C10 1.390(8)
C10 C11 1.497(8)
C11 C16 1.383(9)
C11 C12 1.398(9)
C12 C13 1.401(11)
C13 C14 1.383(12)
C14 C15 1.384(11)
C15 C16 1.404(9)
